data_4514106
loop_
_publ_author_name
'Kagalwala, Husain N.'
'Tong, Lianpeng'
'Zong, Ruifa'
'Kohler, Lars'
'Ahlquist, M\%arten S. G.'
'Fan, Ting'
'Gagnon, Kevin J.'
'Thummel, Randolph P.'

_publ_section_title
;
 Evidence for Oxidative Decay of a Ru-Bound Ligand during Catalyzed Water
 Oxidation
;
_journal_issue 4
_journal_name_full 'ACS Catalysis'
_journal_page_first 2607
_journal_paper_doi 10.1021/acscatal.6b03278
_journal_volume 7
_journal_year 2017
_chemical_formula_sum 'C29 H20 F3 N5 O6 Ru S'
_chemical_formula_weight 724.63
_space_group_crystal_system triclinic
_space_group_IT_number 2
_space_group_name_Hall '-P 1'
_space_group_name_H-M_alt 'P -1'
_symmetry_space_group_name_Hall '-P 1'
_symmetry_space_group_name_H-M 'P -1'
_atom_sites_solution_hydrogens mixed
_audit_creation_method SHELXL-2014/7
_cell_angle_alpha 84.085(2)
_cell_angle_beta 76.900(2)
_cell_angle_gamma 69.246(2)
_cell_formula_units_Z 2
_cell_length_a 8.4166(3)
_cell_length_b 11.0300(4)
_cell_length_c 16.0250(6)
_cell_measurement_reflns_used 9184
_cell_measurement_temperature 100(2)
_cell_measurement_theta_max 41.965
_cell_measurement_theta_min 2.552
_cell_volume 1354.52(9)
_computing_cell_refinement 'SAINT V8.34A Bruker-AXS, Madison WI'
_computing_data_collection 'Bruker APEX2 Bruker-AXS, Madison WI'
_computing_data_reduction 'SAINT V8.34A Bruker-AXS, Madison WI'
_computing_molecular_graphics
;
Bruker SHELXTL Bruker-AXS, Madison WI
and local programs
;
_computing_publication_material 'Bruker SHELXTL Bruker-AXS, Madison WI'
_computing_structure_refinement 'SHELXL-2014/7 (Sheldrick, 2013)'
_computing_structure_solution 'SHELXT 2014/4 Bruker-AXS, Madison WI'
_diffrn_ambient_temperature 100(2)
_diffrn_detector_area_resol_mean 10.42
_diffrn_measured_fraction_theta_full 0.998
_diffrn_measured_fraction_theta_max 0.967
_diffrn_measurement_device_type 'Bruker D8 with PHOTON 100 detector'
_diffrn_measurement_method '\f and \w shutterless scans'
_diffrn_radiation_monochromator 'silicon 111'
_diffrn_radiation_type synchrotron
_diffrn_radiation_wavelength 0.7749
_diffrn_reflns_av_R_equivalents 0.0293
_diffrn_reflns_av_unetI/netI 0.0471
_diffrn_reflns_Laue_measured_fraction_full 0.998
_diffrn_reflns_Laue_measured_fraction_max 0.967
_diffrn_reflns_limit_h_max 14
_diffrn_reflns_limit_h_min -14
_diffrn_reflns_limit_k_max 19
_diffrn_reflns_limit_k_min -19
_diffrn_reflns_limit_l_max 27
_diffrn_reflns_limit_l_min -27
_diffrn_reflns_number 31575
_diffrn_reflns_point_group_measured_fraction_full 0.998
_diffrn_reflns_point_group_measured_fraction_max 0.967
_diffrn_reflns_theta_full 27.706
_diffrn_reflns_theta_max 41.984
_diffrn_reflns_theta_min 2.153
_diffrn_source
;
Advanced Light Source, station 11.3.1
;
_exptl_absorpt_coefficient_mu 0.912
_exptl_absorpt_correction_T_max 0.964
_exptl_absorpt_correction_T_min 0.901
_exptl_absorpt_correction_type multi-scan
_exptl_absorpt_process_details 'SADABS-2014/4 - Bruker AXS, Madison WI'
_exptl_crystal_colour red
_exptl_crystal_density_diffrn 1.777
_exptl_crystal_description block
_exptl_crystal_F_000 728
_exptl_crystal_size_max 0.060
_exptl_crystal_size_mid 0.060
_exptl_crystal_size_min 0.040
_refine_diff_density_max 0.726
_refine_diff_density_min -0.907
_refine_diff_density_rms 0.115
_refine_ls_extinction_method none
_refine_ls_goodness_of_fit_ref 1.046
_refine_ls_hydrogen_treatment mixed
_refine_ls_matrix_type full
_refine_ls_number_parameters 412
_refine_ls_number_reflns 14122
_refine_ls_number_restraints 0
_refine_ls_restrained_S_all 1.046
_refine_ls_R_factor_all 0.0472
_refine_ls_R_factor_gt 0.0342
_refine_ls_shift/su_max 0.002
_refine_ls_shift/su_mean 0.000
_refine_ls_structure_factor_coef Fsqd
_refine_ls_weighting_details 'w=1/[\s^2^(Fo^2^)+(0.0251P)^2^+0.7955P] where P=(Fo^2^+2Fc^2^)/3'
_refine_ls_weighting_scheme calc
_refine_ls_wR_factor_gt 0.0700
_refine_ls_wR_factor_ref 0.0746
_reflns_Friedel_coverage 0.000
_reflns_number_gt 11877
_reflns_number_total 14122
_reflns_threshold_expression 'I > 2\s(I)'
_cod_data_source_file cs6b03278_si_002.cif
_cod_data_source_block LT62
_cod_database_code 4514106
_shelx_shelxl_version_number 2014/7
_shelx_space_group_comment
;
The symmetry employed for this shelxl refinement is uniquely defined
by the following loop, which should always be used as a source of
symmetry information in preference to the above space-group names.
They are only intended as comments.
;
_shelx_estimated_absorpt_t_min 0.947
_shelx_estimated_absorpt_t_max 0.964

loop_
_space_group_symop_operation_xyz
'x, y, z'
'-x, -y, -z'

loop_
_atom_site_label
_atom_site_type_symbol
_atom_site_fract_x
_atom_site_fract_y
_atom_site_fract_z
_atom_site_U_iso_or_equiv
_atom_site_adp_type
_atom_site_occupancy
_atom_site_site_symmetry_order
_atom_site_calc_flag
_atom_site_refinement_flags_posn
_atom_site_refinement_flags_adp
Ru1 Ru 0.56408(2) 0.55731(2) 0.70462(2) 0.00830(2) Uani 1 1 d . .
S1 S -0.15445(4) 0.83101(3) 0.88599(2) 0.01225(6) Uani 1 1 d . .
O3 O -0.16748(16) 0.88141(11) 0.96760(7) 0.0212(2) Uani 1 1 d . .
O4 O -0.29541(14) 0.78866(10) 0.88030(7) 0.01655(19) Uani 1 1 d . .
O5 O 0.01518(14) 0.74544(11) 0.84663(7) 0.0181(2) Uani 1 1 d . .
C29 C -0.1855(2) 0.97421(15) 0.81451(10) 0.0193(3) Uani 1 1 d . .
F1 F -0.06247(16) 1.02656(11) 0.81034(8) 0.0339(3) Uani 1 1 d . .
F2 F -0.33851(15) 1.06719(9) 0.84065(8) 0.0300(2) Uani 1 1 d . .
F3 F -0.18004(16) 0.94475(11) 0.73483(6) 0.0290(2) Uani 1 1 d . .
N1 N 0.35310(15) 0.58171(11) 0.65058(7) 0.01068(18) Uani 1 1 d . .
N2 N 0.64364(14) 0.39290(11) 0.64434(7) 0.00991(18) Uani 1 1 d . .
N3 N 0.80911(14) 0.47287(11) 0.73043(7) 0.01018(18) Uani 1 1 d . .
C1 C 0.20631(17) 0.68542(14) 0.65555(9) 0.0132(2) Uani 1 1 d . .
H1A H 0.1922 0.7568 0.6884 0.016 Uiso 1 1 calc R U
C2 C 0.07510(18) 0.69192(15) 0.61452(9) 0.0157(2) Uani 1 1 d . .
H2A H -0.0273 0.7662 0.6196 0.019 Uiso 1 1 calc R U
C3 C 0.09547(19) 0.58809(15) 0.56589(9) 0.0165(2) Uani 1 1 d . .
H3A H 0.0072 0.5906 0.5371 0.020 Uiso 1 1 calc R U
C4 C 0.24623(18) 0.48073(14) 0.55985(9) 0.0146(2) Uani 1 1 d . .
H4A H 0.2626 0.4092 0.5266 0.017 Uiso 1 1 calc R U
C5 C 0.37329(17) 0.47880(13) 0.60291(8) 0.0114(2) Uani 1 1 d . .
C6 C 0.53703(17) 0.36940(13) 0.60093(8) 0.0112(2) Uani 1 1 d . .
C7 C 0.58706(19) 0.25140(14) 0.56147(9) 0.0145(2) Uani 1 1 d . .
H7A H 0.5131 0.2342 0.5310 0.017 Uiso 1 1 calc R U
C8 C 0.74797(19) 0.15856(14) 0.56747(9) 0.0160(2) Uani 1 1 d . .
H8A H 0.7838 0.0773 0.5411 0.019 Uiso 1 1 calc R U
C9 C 0.85602(18) 0.18429(13) 0.61181(9) 0.0138(2) Uani 1 1 d . .
H9A H 0.9661 0.1216 0.6156 0.017 Uiso 1 1 calc R U
C10 C 0.80003(17) 0.30356(12) 0.65054(8) 0.0107(2) Uani 1 1 d . .
C11 C 0.89387(17) 0.34938(12) 0.70063(8) 0.0106(2) Uani 1 1 d . .
C12 C 1.05590(18) 0.27514(13) 0.71730(9) 0.0144(2) Uani 1 1 d . .
H12A H 1.1122 0.1893 0.6971 0.017 Uiso 1 1 calc R U
C13 C 1.13414(18) 0.32838(14) 0.76394(10) 0.0161(2) Uani 1 1 d . .
H13A H 1.2441 0.2786 0.7767 0.019 Uiso 1 1 calc R U
C14 C 1.05094(18) 0.45467(14) 0.79180(9) 0.0142(2) Uani 1 1 d . .
H14A H 1.1041 0.4930 0.8227 0.017 Uiso 1 1 calc R U
C15 C 0.88902(17) 0.52385(13) 0.77375(8) 0.0116(2) Uani 1 1 d . .
H15A H 0.8324 0.6104 0.7926 0.014 Uiso 1 1 calc R U
N4 N 0.47255(14) 0.72074(10) 0.76814(7) 0.00942(17) Uani 1 1 d . .
N5 N 0.45908(14) 0.49402(11) 0.82250(7) 0.01027(18) Uani 1 1 d . .
O1 O 0.64134(13) 0.69274(9) 0.61325(6) 0.01197(16) Uani 1 1 d . .
O2 O 0.62066(14) 0.90176(10) 0.59743(7) 0.01661(19) Uani 1 1 d . .
C16 C 0.59048(17) 0.80915(13) 0.64033(8) 0.0115(2) Uani 1 1 d . .
C17 C 0.48680(17) 0.83104(12) 0.73081(8) 0.0108(2) Uani 1 1 d . .
C18 C 0.40991(18) 0.94675(13) 0.77575(9) 0.0135(2) Uani 1 1 d . .
H18A H 0.4183 1.0257 0.7487 0.016 Uiso 1 1 calc R U
C19 C 0.32146(18) 0.94569(13) 0.86001(9) 0.0141(2) Uani 1 1 d . .
H19A H 0.2697 1.0238 0.8910 0.017 Uiso 1 1 calc R U
C20 C 0.30861(17) 0.82802(13) 0.89968(8) 0.0119(2) Uani 1 1 d . .
C21 C 0.38657(16) 0.71755(12) 0.84968(8) 0.0105(2) Uani 1 1 d . .
C22 C 0.22223(18) 0.81081(14) 0.98603(9) 0.0152(2) Uani 1 1 d . .
H22A H 0.1677 0.8832 1.0224 0.018 Uiso 1 1 calc R U
C23 C 0.21766(19) 0.69195(15) 1.01632(9) 0.0158(2) Uani 1 1 d . .
H23A H 0.1604 0.6836 1.0738 0.019 Uiso 1 1 calc R U
C24 C 0.29639(18) 0.57815(14) 0.96446(8) 0.0130(2) Uani 1 1 d . .
C25 C 0.38026(16) 0.59338(12) 0.88006(8) 0.0104(2) Uani 1 1 d . .
C26 C 0.29610(19) 0.45267(14) 0.99127(9) 0.0162(2) Uani 1 1 d . .
H26A H 0.2393 0.4374 1.0476 0.019 Uiso 1 1 calc R U
C27 C 0.37890(19) 0.35219(14) 0.93511(9) 0.0156(2) Uani 1 1 d . .
H27A H 0.3818 0.2668 0.9532 0.019 Uiso 1 1 calc R U
C28 C 0.45893(18) 0.37580(13) 0.85137(9) 0.0127(2) Uani 1 1 d . .
H28A H 0.5152 0.3052 0.8137 0.015 Uiso 1 1 calc R U
O1W O 0.71896(17) 0.93330(15) 0.42338(8) 0.0286(3) Uani 1 1 d . .
H1WA H 0.701(3) 0.912(2) 0.4724(17) 0.034 Uiso 1 1 d . U
H2WA H 0.626(3) 0.968(2) 0.4130(16) 0.034 Uiso 1 1 d . U

loop_
_atom_site_aniso_label
_atom_site_aniso_U_11
_atom_site_aniso_U_22
_atom_site_aniso_U_33
_atom_site_aniso_U_23
_atom_site_aniso_U_13
_atom_site_aniso_U_12
Ru1 0.00934(4) 0.00835(4) 0.00768(4) -0.00163(3) -0.00167(3) -0.00323(3)
S1 0.01362(14) 0.01134(13) 0.01199(13) -0.00210(10) -0.00304(11) -0.00374(11)
O3 0.0261(6) 0.0216(5) 0.0159(5) -0.0070(4) -0.0061(4) -0.0052(4)
O4 0.0153(5) 0.0156(5) 0.0209(5) 0.0005(4) -0.0047(4) -0.0074(4)
O5 0.0137(5) 0.0189(5) 0.0194(5) -0.0058(4) -0.0031(4) -0.0017(4)
C29 0.0243(7) 0.0156(6) 0.0217(7) 0.0015(5) -0.0075(6) -0.0099(6)
F1 0.0406(7) 0.0316(6) 0.0430(7) 0.0111(5) -0.0149(5) -0.0279(5)
F2 0.0331(6) 0.0119(4) 0.0420(6) 0.0000(4) -0.0135(5) -0.0009(4)
F3 0.0450(7) 0.0277(5) 0.0174(5) 0.0058(4) -0.0101(4) -0.0157(5)
N1 0.0115(5) 0.0119(4) 0.0093(4) -0.0011(3) -0.0014(3) -0.0049(4)
N2 0.0108(4) 0.0113(4) 0.0083(4) -0.0019(3) -0.0007(3) -0.0048(4)
N3 0.0113(4) 0.0098(4) 0.0096(4) -0.0011(3) -0.0017(3) -0.0040(4)
C1 0.0127(5) 0.0148(6) 0.0117(5) -0.0013(4) -0.0022(4) -0.0042(4)
C2 0.0123(6) 0.0186(6) 0.0157(6) -0.0009(5) -0.0046(4) -0.0036(5)
C3 0.0132(6) 0.0225(7) 0.0157(6) -0.0020(5) -0.0044(5) -0.0072(5)
C4 0.0138(6) 0.0190(6) 0.0133(6) -0.0026(5) -0.0034(4) -0.0077(5)
C5 0.0115(5) 0.0142(5) 0.0098(5) -0.0018(4) -0.0013(4) -0.0062(4)
C6 0.0124(5) 0.0132(5) 0.0096(5) -0.0022(4) -0.0008(4) -0.0065(4)
C7 0.0166(6) 0.0144(6) 0.0152(6) -0.0046(4) -0.0028(5) -0.0075(5)
C8 0.0185(6) 0.0128(6) 0.0180(6) -0.0051(5) -0.0031(5) -0.0062(5)
C9 0.0149(6) 0.0105(5) 0.0156(6) -0.0030(4) -0.0019(4) -0.0038(4)
C10 0.0115(5) 0.0099(5) 0.0107(5) -0.0015(4) -0.0014(4) -0.0038(4)
C11 0.0113(5) 0.0104(5) 0.0106(5) -0.0020(4) -0.0016(4) -0.0042(4)
C12 0.0123(5) 0.0121(5) 0.0180(6) -0.0031(4) -0.0041(5) -0.0019(4)
C13 0.0123(6) 0.0157(6) 0.0206(6) -0.0033(5) -0.0058(5) -0.0030(5)
C14 0.0131(6) 0.0162(6) 0.0155(6) -0.0026(5) -0.0048(4) -0.0059(5)
C15 0.0131(5) 0.0118(5) 0.0110(5) -0.0018(4) -0.0029(4) -0.0051(4)
N4 0.0098(4) 0.0093(4) 0.0095(4) -0.0009(3) -0.0026(3) -0.0031(4)
N5 0.0105(4) 0.0105(4) 0.0101(4) -0.0009(3) -0.0023(3) -0.0036(4)
O1 0.0141(4) 0.0112(4) 0.0104(4) -0.0016(3) -0.0015(3) -0.0044(3)
O2 0.0211(5) 0.0149(4) 0.0145(5) 0.0026(4) -0.0018(4) -0.0090(4)
C16 0.0122(5) 0.0113(5) 0.0112(5) 0.0002(4) -0.0032(4) -0.0039(4)
C17 0.0118(5) 0.0096(5) 0.0114(5) -0.0005(4) -0.0033(4) -0.0035(4)
C18 0.0154(6) 0.0098(5) 0.0155(6) -0.0013(4) -0.0038(4) -0.0038(4)
C19 0.0149(6) 0.0117(5) 0.0151(6) -0.0049(4) -0.0023(4) -0.0030(4)
C20 0.0115(5) 0.0126(5) 0.0115(5) -0.0037(4) -0.0021(4) -0.0030(4)
C21 0.0105(5) 0.0110(5) 0.0099(5) -0.0022(4) -0.0024(4) -0.0029(4)
C22 0.0147(6) 0.0178(6) 0.0121(6) -0.0052(5) -0.0012(4) -0.0041(5)
C23 0.0171(6) 0.0200(6) 0.0096(5) -0.0031(5) -0.0001(4) -0.0062(5)
C24 0.0136(5) 0.0155(6) 0.0101(5) -0.0008(4) -0.0020(4) -0.0054(5)
C25 0.0102(5) 0.0112(5) 0.0100(5) -0.0010(4) -0.0025(4) -0.0035(4)
C26 0.0186(6) 0.0182(6) 0.0118(6) 0.0022(5) -0.0019(5) -0.0079(5)
C27 0.0188(6) 0.0137(6) 0.0151(6) 0.0028(4) -0.0037(5) -0.0071(5)
C28 0.0145(6) 0.0105(5) 0.0136(5) 0.0003(4) -0.0037(4) -0.0046(4)
O1W 0.0189(6) 0.0400(8) 0.0157(5) -0.0012(5) -0.0007(4) 0.0017(5)

loop_
_atom_type_symbol
_atom_type_description
_atom_type_scat_dispersion_real
_atom_type_scat_dispersion_imag
_atom_type_scat_source
C C 0.0040 0.0020 'Calculated using XDISP in WinGX (Farrugia, 1999)'
H H 0.0000 0.0000 'Calculated using XDISP in WinGX (Farrugia, 1999)'
N N 0.0076 0.0040 'Calculated using XDISP in WinGX (Farrugia, 1999)'
O O 0.0132 0.0074 'Calculated using XDISP in WinGX (Farrugia, 1999)'
F F 0.0211 0.0125 'Calculated using XDISP in WinGX (Farrugia, 1999)'
S S 0.1431 0.1480 'Calculated using XDISP in WinGX (Farrugia, 1999)'
Ru Ru -1.0018 0.9825 'Calculated using XDISP in WinGX (Farrugia, 1999)'

loop_
_geom_angle_atom_site_label_1
_geom_angle_atom_site_label_2
_geom_angle_atom_site_label_3
_geom_angle
N2 Ru1 N4 176.93(5)
N2 Ru1 N3 79.33(4)
N4 Ru1 N3 102.65(4)
N2 Ru1 N5 97.81(4)
N4 Ru1 N5 79.90(4)
N3 Ru1 N5 90.28(4)
N2 Ru1 N1 79.30(5)
N4 Ru1 N1 98.80(4)
N3 Ru1 N1 158.49(4)
N5 Ru1 N1 94.99(4)
N2 Ru1 O1 105.96(4)
N4 Ru1 O1 76.39(4)
N3 Ru1 O1 92.57(4)
N5 Ru1 O1 156.17(4)
N1 Ru1 O1 90.97(4)
O3 S1 O4 115.10(7)
O3 S1 O5 116.03(7)
O4 S1 O5 114.22(7)
O3 S1 C29 103.30(7)
O4 S1 C29 102.93(7)
O5 S1 C29 102.66(7)
F3 C29 F1 107.53(14)
F3 C29 F2 107.35(13)
F1 C29 F2 106.88(13)
F3 C29 S1 111.28(10)
F1 C29 S1 111.56(11)
F2 C29 S1 111.98(11)
C1 N1 C5 118.63(12)
C1 N1 Ru1 127.72(9)
C5 N1 Ru1 113.63(9)
C10 N2 C6 121.58(11)
C10 N2 Ru1 119.16(9)
C6 N2 Ru1 119.19(9)
C15 N3 C11 118.66(11)
C15 N3 Ru1 127.45(9)
C11 N3 Ru1 113.86(8)
N1 C1 C2 122.48(13)
N1 C1 H1A 118.8
C2 C1 H1A 118.8
C1 C2 C3 119.03(13)
C1 C2 H2A 120.5
C3 C2 H2A 120.5
C4 C3 C2 119.20(13)
C4 C3 H3A 120.4
C2 C3 H3A 120.4
C3 C4 C5 119.41(13)
C3 C4 H4A 120.3
C5 C4 H4A 120.3
N1 C5 C4 121.24(12)
N1 C5 C6 115.20(11)
C4 C5 C6 123.56(12)
N2 C6 C7 120.14(12)
N2 C6 C5 112.62(11)
C7 C6 C5 127.24(12)
C6 C7 C8 118.78(13)
C6 C7 H7A 120.6
C8 C7 H7A 120.6
C9 C8 C7 120.40(13)
C9 C8 H8A 119.8
C7 C8 H8A 119.8
C8 C9 C10 118.73(13)
C8 C9 H9A 120.6
C10 C9 H9A 120.6
N2 C10 C9 120.37(12)
N2 C10 C11 112.43(11)
C9 C10 C11 127.21(12)
N3 C11 C12 121.42(12)
N3 C11 C10 114.97(11)
C12 C11 C10 123.61(12)
C13 C12 C11 118.97(12)
C13 C12 H12A 120.5
C11 C12 H12A 120.5
C12 C13 C14 119.65(13)
C12 C13 H13A 120.2
C14 C13 H13A 120.2
C15 C14 C13 118.86(12)
C15 C14 H14A 120.6
C13 C14 H14A 120.6
N3 C15 C14 122.39(12)
N3 C15 H15A 118.8
C14 C15 H15A 118.8
C17 N4 C21 121.07(11)
C17 N4 Ru1 121.70(9)
C21 N4 Ru1 117.14(9)
C28 N5 C25 116.93(11)
C28 N5 Ru1 131.13(9)
C25 N5 Ru1 111.92(8)
C16 O1 Ru1 114.63(8)
O2 C16 O1 124.73(12)
O2 C16 C17 119.14(12)
O1 C16 C17 116.12(11)
N4 C17 C18 120.23(12)
N4 C17 C16 111.01(11)
C18 C17 C16 128.76(12)
C19 C18 C17 119.71(12)
C19 C18 H18A 120.1
C17 C18 H18A 120.1
C18 C19 C20 119.82(12)
C18 C19 H19A 120.1
C20 C19 H19A 120.1
C21 C20 C19 116.69(12)
C21 C20 C22 116.76(12)
C19 C20 C22 126.54(12)
N4 C21 C20 122.47(12)
N4 C21 C25 114.49(11)
C20 C21 C25 123.04(12)
C23 C22 C20 120.75(13)
C23 C22 H22A 119.6
C20 C22 H22A 119.6
C22 C23 C24 122.52(13)
C22 C23 H23A 118.7
C24 C23 H23A 118.7
C25 C24 C26 116.92(12)
C25 C24 C23 117.44(12)
C26 C24 C23 125.64(13)
N5 C25 C24 124.05(12)
N5 C25 C21 116.49(11)
C24 C25 C21 119.46(12)
C27 C26 C24 119.43(13)
C27 C26 H26A 120.3
C24 C26 H26A 120.3
C26 C27 C28 120.09(13)
C26 C27 H27A 120.0
C28 C27 H27A 120.0
N5 C28 C27 122.53(13)
N5 C28 H28A 118.7
C27 C28 H28A 118.7
H1WA O1W H2WA 105(2)

loop_
_geom_bond_atom_site_label_1
_geom_bond_atom_site_label_2
_geom_bond_distance
Ru1 N2 1.9692(11)
Ru1 N4 1.9793(11)
Ru1 N3 2.0586(11)
Ru1 N5 2.0605(11)
Ru1 N1 2.0702(11)
Ru1 O1 2.1457(10)
S1 O3 1.4398(11)
S1 O4 1.4438(11)
S1 O5 1.4444(11)
S1 C29 1.8291(16)
C29 F3 1.3367(19)
C29 F1 1.3393(18)
C29 F2 1.3396(19)
N1 C1 1.3468(18)
N1 C5 1.3725(17)
N2 C10 1.3539(17)
N2 C6 1.3570(17)
N3 C15 1.3455(17)
N3 C11 1.3724(17)
C1 C2 1.386(2)
C1 H1A 0.9500
C2 C3 1.390(2)
C2 H2A 0.9500
C3 C4 1.387(2)
C3 H3A 0.9500
C4 C5 1.3913(19)
C4 H4A 0.9500
C5 C6 1.4717(19)
C6 C7 1.3898(18)
C7 C8 1.396(2)
C7 H7A 0.9500
C8 C9 1.389(2)
C8 H8A 0.9500
C9 C10 1.3907(18)
C9 H9A 0.9500
C10 C11 1.4757(18)
C11 C12 1.3893(19)
C12 C13 1.387(2)
C12 H12A 0.9500
C13 C14 1.387(2)
C13 H13A 0.9500
C14 C15 1.3854(19)
C14 H14A 0.9500
C15 H15A 0.9500
N4 C17 1.3316(17)
N4 C21 1.3463(17)
N5 C28 1.3382(17)
N5 C25 1.3812(17)
O1 C16 1.2890(16)
O2 C16 1.2412(16)
C16 C17 1.5071(18)
C17 C18 1.3997(18)
C18 C19 1.387(2)
C18 H18A 0.9500
C19 C20 1.414(2)
C19 H19A 0.9500
C20 C21 1.3976(18)
C20 C22 1.4378(19)
C21 C25 1.4206(18)
C22 C23 1.361(2)
C22 H22A 0.9500
C23 C24 1.443(2)
C23 H23A 0.9500
C24 C25 1.4001(18)
C24 C26 1.407(2)
C26 C27 1.378(2)
C26 H26A 0.9500
C27 C28 1.402(2)
C27 H27A 0.9500
C28 H28A 0.9500
O1W H1WA 0.79(3)
O1W H2WA 0.78(3)

loop_
_geom_torsion_atom_site_label_1
_geom_torsion_atom_site_label_2
_geom_torsion_atom_site_label_3
_geom_torsion_atom_site_label_4
_geom_torsion
O3 S1 C29 F3 -178.95(11)
O4 S1 C29 F3 -58.85(13)
O5 S1 C29 F3 60.04(13)
O3 S1 C29 F1 60.96(13)
O4 S1 C29 F1 -178.94(11)
O5 S1 C29 F1 -60.06(13)
O3 S1 C29 F2 -58.79(12)
O4 S1 C29 F2 61.31(12)
O5 S1 C29 F2 -179.81(11)
C5 N1 C1 C2 0.1(2)
Ru1 N1 C1 C2 178.25(10)
N1 C1 C2 C3 -0.4(2)
C1 C2 C3 C4 0.1(2)
C2 C3 C4 C5 0.4(2)
C1 N1 C5 C4 0.42(19)
Ru1 N1 C5 C4 -177.97(10)
C1 N1 C5 C6 -179.90(11)
Ru1 N1 C5 C6 1.72(14)
C3 C4 C5 N1 -0.7(2)
C3 C4 C5 C6 179.67(13)
C10 N2 C6 C7 0.05(19)
Ru1 N2 C6 C7 -176.83(10)
C10 N2 C6 C5 179.46(11)
Ru1 N2 C6 C5 2.59(15)
N1 C5 C6 N2 -2.75(16)
C4 C5 C6 N2 176.93(12)
N1 C5 C6 C7 176.62(13)
C4 C5 C6 C7 -3.7(2)
N2 C6 C7 C8 0.0(2)
C5 C6 C7 C8 -179.35(13)
C6 C7 C8 C9 -0.3(2)
C7 C8 C9 C10 0.5(2)
C6 N2 C10 C9 0.23(19)
Ru1 N2 C10 C9 177.11(10)
C6 N2 C10 C11 -179.90(11)
Ru1 N2 C10 C11 -3.02(15)
C8 C9 C10 N2 -0.5(2)
C8 C9 C10 C11 179.63(13)
C15 N3 C11 C12 2.64(19)
Ru1 N3 C11 C12 -175.81(10)
C15 N3 C11 C10 -177.35(11)
Ru1 N3 C11 C10 4.21(14)
N2 C10 C11 N3 -0.98(16)
C9 C10 C11 N3 178.89(13)
N2 C10 C11 C12 179.04(13)
C9 C10 C11 C12 -1.1(2)
N3 C11 C12 C13 -1.0(2)
C10 C11 C12 C13 178.94(13)
C11 C12 C13 C14 -1.0(2)
C12 C13 C14 C15 1.4(2)
C11 N3 C15 C14 -2.2(2)
Ru1 N3 C15 C14 175.96(10)
C13 C14 C15 N3 0.3(2)
Ru1 O1 C16 O2 -179.61(11)
Ru1 O1 C16 C17 0.22(14)
C21 N4 C17 C18 -0.89(19)
Ru1 N4 C17 C18 175.45(10)
C21 N4 C17 C16 179.23(11)
Ru1 N4 C17 C16 -4.42(15)
O2 C16 C17 N4 -177.67(12)
O1 C16 C17 N4 2.49(16)
O2 C16 C17 C18 2.5(2)
O1 C16 C17 C18 -177.38(13)
N4 C17 C18 C19 1.2(2)
C16 C17 C18 C19 -178.93(13)
C17 C18 C19 C20 -0.4(2)
C18 C19 C20 C21 -0.7(2)
C18 C19 C20 C22 179.87(13)
C17 N4 C21 C20 -0.27(19)
Ru1 N4 C21 C20 -176.77(10)
C17 N4 C21 C25 179.08(11)
Ru1 N4 C21 C25 2.58(15)
C19 C20 C21 N4 1.03(19)
C22 C20 C21 N4 -179.45(12)
C19 C20 C21 C25 -178.25(12)
C22 C20 C21 C25 1.26(19)
C21 C20 C22 C23 -0.2(2)
C19 C20 C22 C23 179.28(14)
C20 C22 C23 C24 -0.5(2)
C22 C23 C24 C25 0.2(2)
C22 C23 C24 C26 -179.70(14)
C28 N5 C25 C24 -2.36(19)
Ru1 N5 C25 C24 179.10(10)
C28 N5 C25 C21 177.81(12)
Ru1 N5 C25 C21 -0.73(14)
C26 C24 C25 N5 0.9(2)
C23 C24 C25 N5 -178.97(12)
C26 C24 C25 C21 -179.25(12)
C23 C24 C25 C21 0.85(19)
N4 C21 C25 N5 -1.13(17)
C20 C21 C25 N5 178.21(12)
N4 C21 C25 C24 179.03(12)
C20 C21 C25 C24 -1.6(2)
C25 C24 C26 C27 1.1(2)
C23 C24 C26 C27 -179.05(14)
C24 C26 C27 C28 -1.6(2)
C25 N5 C28 C27 1.84(19)
Ru1 N5 C28 C27 -179.96(10)
C26 C27 C28 N5 0.0(2)
